data_7059516
loop_
_publ_author_name
'Lin, Wenhua'
'Zhang, Liping'
'Suo, Hongyi'
'Vignesh, Arumugam'
'Yousuf, Nighat'
'Hao, Xiang'
'Sun, Wen-Hua'

_publ_section_title
;
 Synthesis of characteristic polyisoprenes using rationally designed
 iminopyridyl metal (Fe and Co) precatalysts: investigation of
 co-catalysts and steric influence on their catalytic activity
;
_journal_issue 19
_journal_name_full 'New Journal of Chemistry'
_journal_page_first 8076
_journal_page_last 8084
_journal_paper_doi 10.1039/D0NJ00942C
_journal_volume 44
_journal_year 2020
_chemical_formula_moiety 'C50 H44 Cl Fe N4, Cl4 Fe'
_chemical_formula_sum 'C50 H44 Cl5 Fe2 N4'
_chemical_formula_weight 989.84
_space_group_crystal_system monoclinic
_space_group_IT_number 14
_space_group_name_Hall '-P 2ybc'
_space_group_name_H-M_alt 'P 1 21/c 1'
_atom_sites_solution_hydrogens geom
_atom_sites_solution_primary dual
_audit_creation_date 2020-04-06
_audit_creation_method
;
Olex2 1.2
(compiled 2018.05.29 svn.r3508 for OlexSys, GUI svn.r5506)
;
_audit_update_record
;
2020-04-06 deposited with the CCDC.	2020-04-20 downloaded from the CCDC.
;
_cell_angle_alpha 90
_cell_angle_beta 106.766(4)
_cell_angle_gamma 90
_cell_formula_units_Z 4
_cell_length_a 17.3261(6)
_cell_length_b 11.7076(3)
_cell_length_c 28.3441(10)
_cell_measurement_reflns_used 9425
_cell_measurement_temperature 170.00(12)
_cell_measurement_theta_max 72.4930
_cell_measurement_theta_min 2.6720
_cell_volume 5505.1(3)
_computing_cell_refinement 'CrysAlisPro 1.171.40.14e (Rigaku OD, 2018)'
_computing_data_collection 'CrysAlisPro 1.171.40.14e (Rigaku OD, 2018)'
_computing_data_reduction 'CrysAlisPro 1.171.40.14e (Rigaku OD, 2018)'
_computing_molecular_graphics 'Olex2 (Dolomanov et al., 2009)'
_computing_publication_material 'Olex2 (Dolomanov et al., 2009)'
_computing_structure_refinement 'ShelXL (Sheldrick, 2015)'
_computing_structure_solution 'ShelXT (Sheldrick, 2015)'
_diffrn_ambient_environment N~2~
_diffrn_ambient_temperature 170.00(12)
_diffrn_detector 'CCD plate'
_diffrn_detector_type HyPix
_diffrn_measured_fraction_theta_full 0.992
_diffrn_measured_fraction_theta_max 0.951
_diffrn_measurement_details
;
List of Runs (angles in degrees, time in seconds):

  # Type    Start    End  Width  t~exp~   \w     \q     \k     \f   Frames
#--------------------------------------------------------------------------
  1  \w     56.00  87.00   0.50    1.80    --   46.95  40.00  66.00   62
  2  \w     91.00 124.00   0.50    7.00    --  103.25  40.00  66.00   66
  3  \w     93.00 169.00   0.50    7.00    --  103.25  45.00  90.00  152
  4  \w     98.00 141.00   0.50    7.00    --  103.25  45.00 150.00   86
  5  \w     87.00 115.00   0.50    7.00    --  103.25 -45.00  60.00   56
  6  \w     50.00 117.00   0.50    7.00    --  103.25 -15.00  90.00  134
  7  \w     53.00 104.00   0.50    7.00    --  103.25 -94.00 120.00  102
  8  \w     44.00  82.00   0.50    7.00    --  103.25 -45.00  60.00   76
  9  \w     31.00 115.00   0.50    7.00    --  103.25 -40.00 -87.00  168
 10  \w     17.00  86.00   0.50    1.80    --   46.95-125.00-180.00  138
 11  \w    -10.00  39.00   0.50    1.80    --   46.95 -40.00 -87.00   98
 12  \w    -58.00  23.00   0.50    1.80    --  -46.95  40.00  66.00  162
 13  \w    -60.00 -35.00   0.50    7.00    --  -99.00  40.00  66.00   50
 14  \w   -116.00 -34.00   0.50    1.80    --  -46.95 -40.00 -87.00  164
 15  \w    -64.00 -37.00   0.50    7.00    --  -99.00  45.00 -90.00   54
 16  \w    -93.00 -67.00   0.50    7.00    --  -99.00  45.00 -90.00   52
 17  \w   -111.00 -66.00   0.50    7.00    --  -99.00  30.00-120.00   90
 18  \w   -118.00 -89.00   0.50    7.00    --  -99.00 -15.00-180.00   58
 19  \w   -146.00-103.00   0.50    7.00    --  -99.00 -40.00 -87.00   86
 20  \w   -167.00-120.00   0.50    7.00    --  -99.00 -15.00-180.00   94
;
_diffrn_measurement_device 'four-circle diffractometer'
_diffrn_measurement_device_type 'XtaLAB Synergy R, HyPix'
_diffrn_measurement_method '\w scans'
_diffrn_orient_matrix_type 'CrysAlisPro convention (1999,Acta A55,543-557)'
_diffrn_orient_matrix_UB_11 0.0527099000
_diffrn_orient_matrix_UB_12 -0.0647056000
_diffrn_orient_matrix_UB_13 0.0451463000
_diffrn_orient_matrix_UB_21 0.0731672000
_diffrn_orient_matrix_UB_22 0.0119330000
_diffrn_orient_matrix_UB_23 -0.0202177000
_diffrn_orient_matrix_UB_31 0.0223159000
_diffrn_orient_matrix_UB_32 0.1139511000
_diffrn_orient_matrix_UB_33 0.0278087000
_diffrn_radiation_monochromator mirror
_diffrn_radiation_probe x-ray
_diffrn_radiation_type CuK\a
_diffrn_radiation_wavelength 1.54184
_diffrn_reflns_av_R_equivalents 0.0767
_diffrn_reflns_av_unetI/netI 0.0487
_diffrn_reflns_Laue_measured_fraction_full 0.992
_diffrn_reflns_Laue_measured_fraction_max 0.951
_diffrn_reflns_limit_h_max 20
_diffrn_reflns_limit_h_min -21
_diffrn_reflns_limit_k_max 14
_diffrn_reflns_limit_k_min -12
_diffrn_reflns_limit_l_max 35
_diffrn_reflns_limit_l_min -33
_diffrn_reflns_number 35721
_diffrn_reflns_point_group_measured_fraction_full 0.992
_diffrn_reflns_point_group_measured_fraction_max 0.951
_diffrn_reflns_theta_full 67.684
_diffrn_reflns_theta_max 75.537
_diffrn_reflns_theta_min 2.664
_diffrn_source 'Rotating-anode X-ray tube'
_diffrn_source_type 'PhotonJet R (Cu) X-ray Source'
_exptl_absorpt_coefficient_mu 6.715
_exptl_absorpt_correction_T_max 1.00000
_exptl_absorpt_correction_T_min 0.30015
_exptl_absorpt_correction_type multi-scan
_exptl_absorpt_process_details
;
CrysAlisPro 1.171.40.14e (Rigaku Oxford Diffraction, 2018)
Empirical absorption correction using spherical harmonics,
 implemented in SCALE3 ABSPACK scaling algorithm.
;
_exptl_crystal_colour brown
_exptl_crystal_colour_primary brown
_exptl_crystal_density_diffrn 1.194
_exptl_crystal_description needle
_exptl_crystal_F_000 2036
_exptl_crystal_size_max 0.35
_exptl_crystal_size_mid 0.22
_exptl_crystal_size_min 0.11
_refine_diff_density_max 1.262
_refine_diff_density_min -1.046
_refine_diff_density_rms 0.117
_refine_ls_extinction_method none
_refine_ls_goodness_of_fit_ref 2.033
_refine_ls_hydrogen_treatment constr
_refine_ls_matrix_type full
_refine_ls_number_parameters 554
_refine_ls_number_reflns 10867
_refine_ls_number_restraints 0
_refine_ls_restrained_S_all 2.033
_refine_ls_R_factor_all 0.1374
_refine_ls_R_factor_gt 0.1178
_refine_ls_shift/su_max 0.001
_refine_ls_shift/su_mean 0.000
_refine_ls_structure_factor_coef Fsqd
_refine_ls_weighting_details 'w=1/[\s^2^(Fo^2^)+(0.1000P)^2^] where P=(Fo^2^+2Fc^2^)/3'
_refine_ls_weighting_scheme calc
_refine_ls_wR_factor_gt 0.3074
_refine_ls_wR_factor_ref 0.3179
_reflns_Friedel_coverage 0.000
_reflns_number_gt 7953
_reflns_number_total 10867
_reflns_threshold_expression 'I > 2\s(I)'
_cod_data_source_file d0nj00942c2.cif
_cod_data_source_block Fe3
_cod_depositor_comments
;Adding full bibliography for 7059515--7059517.cif.

 Adding full bibliography for 7059515--7059517.cif.
;
_cod_database_code 7059516
_shelx_shelxl_version_number 2018/3
_chemical_oxdiff_usercomment 'C H N Fe Cl'
_shelx_space_group_comment
;
The symmetry employed for this shelxl refinement is uniquely defined
by the following loop, which should always be used as a source of
symmetry information in preference to the above space-group names.
They are only intended as comments.
;
_reflns_odcompleteness_completeness 99.45
_reflns_odcompleteness_iscentric 1
_reflns_odcompleteness_theta 68.13
_olex2_refinement_description
;
1. Fixed Uiso
 At 1.2 times of:
  All C(H) groups
 At 1.5 times of:
  All C(H,H,H) groups
2.a Ternary CH refined with riding coordinates:
 C18(H18), C43(H43)
2.b Aromatic/amide H refined with riding coordinates:
 C1(H1), C2(H2), C3(H3), C4(H4), C10(H10), C11(H11), C12(H12), C13(H13),
 C15(H15), C16(H16), C21(H21), C22(H22), C23(H23), C24(H24), C25(H25), C26(H26),
  C27(H27), C28(H28), C29(H29), C35(H35), C36(H36), C37(H37), C38(H38),
 C40(H40), C41(H41), C46(H46), C47(H47), C48(H48), C49(H49), C50(H50)
2.c Idealised Me refined as rotating group:
 C7(H7A,H7B,H7C), C19(H19A,H19B,H19C), C32(H32A,H32B,H32C), C44(H44A,H44B,H44C)
;
_olex2_submission_special_instructions 'No special instructions were received'
_oxdiff_exptl_absorpt_empirical_details
;
Empirical correction (ABSPACK) includes:
- Absorption correction using spherical harmonics
- Frame scaling
;
_oxdiff_exptl_absorpt_empirical_full_max 2.517
_oxdiff_exptl_absorpt_empirical_full_min 0.491

loop_
_space_group_symop_operation_xyz
'x, y, z'
'-x, y+1/2, -z+1/2'
'-x, -y, -z'
'x, -y-1/2, z-1/2'

loop_
_atom_site_label
_atom_site_type_symbol
_atom_site_fract_x
_atom_site_fract_y
_atom_site_fract_z
_atom_site_U_iso_or_equiv
_atom_site_adp_type
_atom_site_occupancy
_atom_site_site_symmetry_order
_atom_site_calc_flag
_atom_site_refinement_flags_posn
_atom_site_refinement_flags_adp
_atom_site_refinement_flags_occupancy
_atom_site_disorder_assembly
_atom_site_disorder_group
Fe1 Fe 0.76694(5) 1.04211(7) 0.68703(4) 0.0466(3) Uani 1 1 d . . . . .
Cl1 Cl 0.86012(12) 1.13322(19) 0.66074(8) 0.0820(6) Uani 1 1 d . . . . .
N1 N 0.6927(3) 0.9749(4) 0.61924(19) 0.0488(11) Uani 1 1 d . . . . .
N2 N 0.7597(3) 0.8613(4) 0.70147(19) 0.0510(11) Uani 1 1 d . . . . .
N3 N 0.8088(3) 1.0758(4) 0.76455(19) 0.0476(11) Uani 1 1 d . . . . .
N4 N 0.6645(3) 1.1131(4) 0.70440(19) 0.0480(11) Uani 1 1 d . . . . .
C1 C 0.6615(4) 1.0316(6) 0.5777(2) 0.0596(16) Uani 1 1 d . . . . .
H1 H 0.675965 1.107772 0.576210 0.071 Uiso 1 1 calc R . . . .
C2 C 0.6087(5) 0.9837(7) 0.5364(3) 0.072(2) Uani 1 1 d . . . . .
H2 H 0.588637 1.026152 0.507784 0.086 Uiso 1 1 calc R . . . .
C3 C 0.5862(5) 0.8704(7) 0.5388(3) 0.079(2) Uani 1 1 d . . . . .
H3 H 0.550460 0.836030 0.511568 0.095 Uiso 1 1 calc R . . . .
C4 C 0.6171(5) 0.8097(6) 0.5813(3) 0.0673(18) Uani 1 1 d . . . . .
H4 H 0.601635 0.734358 0.583774 0.081 Uiso 1 1 calc R . . . .
C5 C 0.6721(4) 0.8631(5) 0.6209(2) 0.0520(14) Uani 1 1 d . . . . .
C6 C 0.7134(4) 0.8026(5) 0.6668(2) 0.0528(14) Uani 1 1 d . . . . .
C7 C 0.6962(5) 0.6783(6) 0.6710(3) 0.0695(19) Uani 1 1 d . . . . .
H7A H 0.728170 0.633977 0.655221 0.104 Uiso 1 1 calc GR . . . .
H7B H 0.640058 0.663821 0.655415 0.104 Uiso 1 1 calc GR . . . .
H7C H 0.709239 0.657426 0.705198 0.104 Uiso 1 1 calc GR . . . .
C8 C 0.8121(4) 0.8116(5) 0.7458(2) 0.0524(14) Uani 1 1 d . . . . .
C9 C 0.7802(4) 0.8003(5) 0.7870(3) 0.0574(15) Uani 1 1 d . . . . .
C10 C 0.7004(4) 0.8229(6) 0.7848(3) 0.0638(17) Uani 1 1 d . . . . .
H10 H 0.664412 0.844133 0.754853 0.077 Uiso 1 1 calc R . . . .
C11 C 0.6730(6) 0.8146(8) 0.8265(4) 0.083(2) Uani 1 1 d . . . . .
H11 H 0.619149 0.828960 0.823991 0.100 Uiso 1 1 calc R . . . .
C12 C 0.7259(7) 0.7850(8) 0.8712(4) 0.090(3) Uani 1 1 d . . . . .
H12 H 0.708354 0.782432 0.899209 0.107 Uiso 1 1 calc R . . . .
C13 C 0.8021(7) 0.7602(9) 0.8743(3) 0.089(3) Uani 1 1 d . . . . .
H13 H 0.835863 0.738991 0.904980 0.107 Uiso 1 1 calc R . . . .
C14 C 0.8361(5) 0.7639(7) 0.8330(3) 0.075(2) Uani 1 1 d . . . . .
C15 C 0.9147(5) 0.7422(8) 0.8348(3) 0.081(2) Uani 1 1 d . . . . .
H15 H 0.950747 0.719305 0.864472 0.097 Uiso 1 1 calc R . . . .
C16 C 0.9406(5) 0.7531(7) 0.7950(3) 0.081(2) Uani 1 1 d . . . . .
H16 H 0.994160 0.736211 0.797824 0.097 Uiso 1 1 calc R . . . .
C17 C 0.8900(4) 0.7891(6) 0.7487(3) 0.0604(16) Uani 1 1 d . . . . .
C18 C 0.9218(5) 0.8031(7) 0.7046(3) 0.0691(19) Uani 1 1 d . . . . .
H18 H 0.894315 0.869972 0.686517 0.083 Uiso 1 1 calc R . . . .
C19 C 1.0111(4) 0.8272(7) 0.7167(3) 0.077(2) Uani 1 1 d . . . . .
H19A H 1.025308 0.887006 0.740774 0.115 Uiso 1 1 calc GR . . . .
H19B H 1.023830 0.850483 0.687309 0.115 Uiso 1 1 calc GR . . . .
H19C H 1.040765 0.759289 0.729563 0.115 Uiso 1 1 calc GR . . . .
C20 C 0.8992(4) 0.7032(7) 0.6696(3) 0.0684(19) Uani 1 1 d . . . . .
C21 C 0.8740(6) 0.7222(11) 0.6194(3) 0.098(3) Uani 1 1 d . . . . .
H21 H 0.870732 0.796391 0.607242 0.117 Uiso 1 1 calc R . . . .
C22 C 0.8535(7) 0.6298(14) 0.5865(4) 0.116(4) Uani 1 1 d . . . . .
H22 H 0.835576 0.643608 0.552782 0.139 Uiso 1 1 calc R . . . .
C23 C 0.8591(6) 0.5249(12) 0.6026(4) 0.100(3) Uani 1 1 d . . . . .
H23 H 0.845745 0.465676 0.579859 0.120 Uiso 1 1 calc R . . . .
C24 C 0.8844(5) 0.4979(9) 0.6528(4) 0.090(3) Uani 1 1 d . . . . .
H24 H 0.889514 0.422622 0.663739 0.108 Uiso 1 1 calc R . . . .
C25 C 0.9020(5) 0.5912(7) 0.6860(3) 0.075(2) Uani 1 1 d . . . . .
H25 H 0.915760 0.576925 0.719661 0.090 Uiso 1 1 calc R . . . .
C26 C 0.8841(4) 1.0568(5) 0.7940(3) 0.0554(15) Uani 1 1 d . . . . .
H26 H 0.924169 1.037442 0.779579 0.066 Uiso 1 1 calc R . . . .
C27 C 0.9036(4) 1.0648(6) 0.8435(3) 0.0674(19) Uani 1 1 d . . . . .
H27 H 0.956027 1.050795 0.862811 0.081 Uiso 1 1 calc R . . . .
C28 C 0.8441(5) 1.0942(8) 0.8651(3) 0.076(2) Uani 1 1 d . . . . .
H28 H 0.856154 1.100564 0.899163 0.092 Uiso 1 1 calc R . . . .
C29 C 0.7668(5) 1.1140(6) 0.8356(3) 0.0653(17) Uani 1 1 d . . . . .
H29 H 0.726091 1.133185 0.849539 0.078 Uiso 1 1 calc R . . . .
C30 C 0.7509(4) 1.1052(5) 0.7861(2) 0.0493(13) Uani 1 1 d . . . . .
C31 C 0.6708(4) 1.1301(5) 0.7496(2) 0.0481(13) Uani 1 1 d . . . . .
C32 C 0.6058(4) 1.1758(6) 0.7691(3) 0.0623(16) Uani 1 1 d . . . . .
H32A H 0.623958 1.244959 0.787118 0.093 Uiso 1 1 calc GR . . . .
H32B H 0.592912 1.120394 0.790676 0.093 Uiso 1 1 calc GR . . . .
H32C H 0.558717 1.191461 0.742258 0.093 Uiso 1 1 calc GR . . . .
C33 C 0.5908(3) 1.1424(5) 0.6666(2) 0.0442(12) Uani 1 1 d . . . . .
C34 C 0.5289(3) 1.0598(5) 0.6534(2) 0.0490(13) Uani 1 1 d . . . . .
C35 C 0.5336(5) 0.9496(5) 0.6747(3) 0.0616(16) Uani 1 1 d . . . . .
H35 H 0.578760 0.930924 0.700500 0.074 Uiso 1 1 calc R . . . .
C36 C 0.4758(5) 0.8718(6) 0.6590(3) 0.074(2) Uani 1 1 d . . . . .
H36 H 0.482769 0.799338 0.673064 0.089 Uiso 1 1 calc R . . . .
C37 C 0.4038(6) 0.8968(7) 0.6213(3) 0.081(2) Uani 1 1 d . . . . .
H37 H 0.362620 0.843185 0.611649 0.098 Uiso 1 1 calc R . . . .
C38 C 0.3968(4) 1.0038(7) 0.5992(3) 0.0703(19) Uani 1 1 d . . . . .
H38 H 0.350817 1.020867 0.573693 0.084 Uiso 1 1 calc R . . . .
C39 C 0.4573(4) 1.0868(6) 0.6145(2) 0.0530(14) Uani 1 1 d . . . . .
C40 C 0.4537(4) 1.1952(6) 0.5920(2) 0.0589(16) Uani 1 1 d . . . . .
H40 H 0.407218 1.216668 0.567764 0.071 Uiso 1 1 calc R . . . .
C41 C 0.5164(4) 1.2678(5) 0.6050(2) 0.0536(14) Uani 1 1 d . . . . .
H41 H 0.512286 1.337260 0.588594 0.064 Uiso 1 1 calc R . . . .
C42 C 0.5870(4) 1.2437(5) 0.6419(2) 0.0512(14) Uani 1 1 d . . . . .
C43 C 0.6611(4) 1.3231(5) 0.6542(2) 0.0528(14) Uani 1 1 d . . . . .
H43 H 0.708339 1.274443 0.657412 0.063 Uiso 1 1 calc R . . . .
C44 C 0.6587(5) 1.4090(6) 0.6130(3) 0.0681(19) Uani 1 1 d . . . . .
H44A H 0.660383 1.368656 0.583795 0.102 Uiso 1 1 calc GR . . . .
H44B H 0.704353 1.459181 0.623149 0.102 Uiso 1 1 calc GR . . . .
H44C H 0.609960 1.452946 0.606143 0.102 Uiso 1 1 calc GR . . . .
C45 C 0.6742(4) 1.3840(5) 0.7032(2) 0.0519(14) Uani 1 1 d . . . . .
C46 C 0.6138(4) 1.4410(5) 0.7155(3) 0.0591(16) Uani 1 1 d . . . . .
H46 H 0.562116 1.440648 0.693633 0.071 Uiso 1 1 calc R . . . .
C47 C 0.6276(5) 1.4993(6) 0.7598(3) 0.0671(18) Uani 1 1 d . . . . .
H47 H 0.585437 1.534849 0.768266 0.081 Uiso 1 1 calc R . . . .
C48 C 0.7041(6) 1.5035(7) 0.7908(3) 0.075(2) Uani 1 1 d . . . . .
H48 H 0.714341 1.545405 0.819863 0.090 Uiso 1 1 calc R . . . .
C49 C 0.7669(5) 1.4467(7) 0.7799(3) 0.072(2) Uani 1 1 d . . . . .
H49 H 0.818322 1.448150 0.802033 0.086 Uiso 1 1 calc R . . . .
C50 C 0.7527(4) 1.3878(6) 0.7360(3) 0.0600(16) Uani 1 1 d . . . . .
H50 H 0.794797 1.350862 0.728037 0.072 Uiso 1 1 calc R . . . .
Fe2 Fe 0.36115(8) 0.57694(10) 0.54095(4) 0.0658(3) Uani 1 1 d . . . . .
Cl2 Cl 0.3651(4) 0.4239(2) 0.50066(11) 0.226(3) Uani 1 1 d . . . . .
Cl3 Cl 0.43179(17) 0.56258(18) 0.61856(7) 0.0921(7) Uani 1 1 d . . . . .
Cl4 Cl 0.3972(4) 0.7279(3) 0.50965(10) 0.179(2) Uani 1 1 d . . . . .
Cl5 Cl 0.2383(3) 0.6141(10) 0.53579(18) 0.341(6) Uani 1 1 d . . . . .

loop_
_atom_site_aniso_label
_atom_site_aniso_U_11
_atom_site_aniso_U_22
_atom_site_aniso_U_33
_atom_site_aniso_U_23
_atom_site_aniso_U_13
_atom_site_aniso_U_12
Fe1 0.0390(5) 0.0339(5) 0.0676(6) -0.0034(4) 0.0164(4) -0.0023(4)
Cl1 0.0676(11) 0.0901(14) 0.0945(13) -0.0062(10) 0.0331(9) -0.0345(10)
N1 0.047(3) 0.037(2) 0.065(3) -0.006(2) 0.019(2) 0.001(2)
N2 0.055(3) 0.034(2) 0.067(3) 0.002(2) 0.022(2) 0.006(2)
N3 0.036(2) 0.031(2) 0.073(3) -0.004(2) 0.011(2) -0.0058(18)
N4 0.043(3) 0.036(2) 0.064(3) -0.003(2) 0.014(2) -0.002(2)
C1 0.066(4) 0.046(3) 0.066(4) -0.001(3) 0.019(3) 0.004(3)
C2 0.084(5) 0.070(5) 0.059(4) 0.002(3) 0.016(4) -0.004(4)
C3 0.081(5) 0.072(5) 0.076(5) -0.019(4) 0.010(4) -0.020(4)
C4 0.068(4) 0.054(4) 0.079(5) -0.012(3) 0.020(4) -0.009(3)
C5 0.045(3) 0.043(3) 0.069(4) -0.012(3) 0.018(3) -0.004(3)
C6 0.050(3) 0.033(3) 0.077(4) -0.004(3) 0.020(3) 0.000(2)
C7 0.073(5) 0.038(3) 0.096(5) -0.002(3) 0.023(4) 0.000(3)
C8 0.054(3) 0.035(3) 0.068(4) -0.001(3) 0.017(3) 0.004(3)
C9 0.059(4) 0.040(3) 0.076(4) -0.006(3) 0.023(3) -0.009(3)
C10 0.060(4) 0.046(4) 0.089(5) -0.002(3) 0.026(3) 0.001(3)
C11 0.078(5) 0.070(5) 0.111(7) -0.009(5) 0.043(5) -0.018(4)
C12 0.100(7) 0.091(6) 0.093(6) -0.004(5) 0.051(6) -0.005(5)
C13 0.103(7) 0.094(6) 0.065(5) 0.010(4) 0.016(4) -0.016(5)
C14 0.085(6) 0.062(5) 0.076(5) 0.006(4) 0.018(4) -0.017(4)
C15 0.071(5) 0.079(5) 0.084(5) 0.020(4) 0.009(4) 0.006(4)
C16 0.062(5) 0.074(5) 0.102(6) 0.019(4) 0.018(4) 0.026(4)
C17 0.053(4) 0.043(3) 0.086(5) 0.006(3) 0.021(3) 0.007(3)
C18 0.060(4) 0.056(4) 0.096(5) 0.006(4) 0.029(4) 0.006(3)
C19 0.046(4) 0.064(5) 0.127(7) -0.002(4) 0.034(4) 0.004(3)
C20 0.038(3) 0.085(5) 0.089(5) 0.007(4) 0.028(3) 0.006(3)
C21 0.079(6) 0.129(9) 0.082(6) 0.004(6) 0.018(5) 0.003(6)
C22 0.110(8) 0.158(12) 0.077(6) 0.002(7) 0.022(5) -0.042(8)
C23 0.067(5) 0.131(10) 0.108(8) -0.038(7) 0.036(5) -0.014(6)
C24 0.060(5) 0.080(6) 0.138(9) -0.030(6) 0.040(5) 0.003(4)
C25 0.058(4) 0.076(5) 0.093(5) -0.014(4) 0.024(4) 0.000(4)
C26 0.033(3) 0.049(3) 0.082(5) 0.000(3) 0.013(3) -0.002(2)
C27 0.043(3) 0.070(5) 0.083(5) 0.003(4) 0.008(3) -0.006(3)
C28 0.076(5) 0.085(6) 0.060(4) 0.002(4) 0.006(4) 0.005(4)
C29 0.066(4) 0.063(4) 0.066(4) 0.002(3) 0.017(3) 0.003(3)
C30 0.044(3) 0.037(3) 0.066(4) 0.002(2) 0.014(3) 0.001(2)
C31 0.048(3) 0.034(3) 0.060(3) 0.000(2) 0.012(3) -0.003(2)
C32 0.063(4) 0.055(4) 0.070(4) 0.006(3) 0.022(3) 0.009(3)
C33 0.030(2) 0.037(3) 0.065(3) -0.004(2) 0.013(2) 0.000(2)
C34 0.037(3) 0.041(3) 0.073(4) -0.008(3) 0.022(3) -0.001(2)
C35 0.066(4) 0.043(3) 0.082(4) 0.001(3) 0.031(3) -0.004(3)
C36 0.069(5) 0.045(4) 0.120(6) -0.009(4) 0.047(5) -0.022(3)
C37 0.097(7) 0.058(5) 0.102(6) -0.023(4) 0.050(5) -0.034(4)
C38 0.057(4) 0.081(5) 0.072(4) -0.021(4) 0.016(3) -0.023(4)
C39 0.039(3) 0.054(4) 0.069(4) -0.009(3) 0.019(3) -0.001(3)
C40 0.046(3) 0.060(4) 0.067(4) 0.001(3) 0.009(3) 0.003(3)
C41 0.051(3) 0.047(3) 0.058(3) -0.002(3) 0.010(3) -0.003(3)
C42 0.057(4) 0.036(3) 0.061(3) -0.003(2) 0.018(3) 0.002(3)
C43 0.063(4) 0.033(3) 0.062(3) -0.002(2) 0.018(3) -0.005(3)
C44 0.097(6) 0.053(4) 0.058(4) -0.006(3) 0.028(4) -0.018(4)
C45 0.051(3) 0.040(3) 0.065(4) 0.007(3) 0.018(3) 0.001(3)
C46 0.060(4) 0.041(3) 0.077(4) -0.006(3) 0.022(3) -0.002(3)
C47 0.079(5) 0.043(3) 0.085(5) -0.004(3) 0.034(4) -0.007(3)
C48 0.097(6) 0.062(4) 0.069(4) -0.011(4) 0.026(4) -0.018(4)
C49 0.065(4) 0.069(5) 0.076(5) -0.008(4) 0.010(4) -0.008(4)
C50 0.048(3) 0.048(3) 0.079(4) -0.001(3) 0.012(3) -0.007(3)
Fe2 0.0726(7) 0.0577(7) 0.0636(7) 0.0037(5) 0.0143(5) -0.0075(5)
Cl2 0.452(9) 0.0561(14) 0.0889(18) -0.0111(12) -0.050(3) 0.035(3)
Cl3 0.133(2) 0.0680(12) 0.0613(10) -0.0020(8) 0.0067(11) 0.0259(12)
Cl4 0.343(6) 0.099(2) 0.0885(16) -0.0094(14) 0.053(2) -0.108(3)
Cl5 0.107(3) 0.79(2) 0.126(3) -0.024(6) 0.032(2) 0.099(6)

loop_
_atom_type_symbol
_atom_type_description
_atom_type_scat_dispersion_real
_atom_type_scat_dispersion_imag
_atom_type_scat_source
C C 0.0181 0.0091 'International Tables Vol C Tables 4.2.6.8 and 6.1.1.4'
H H 0.0000 0.0000 'International Tables Vol C Tables 4.2.6.8 and 6.1.1.4'
Cl Cl 0.3639 0.7018 'International Tables Vol C Tables 4.2.6.8 and 6.1.1.4'
Fe Fe -1.1336 3.1974 'International Tables Vol C Tables 4.2.6.8 and 6.1.1.4'
N N 0.0311 0.0180 'International Tables Vol C Tables 4.2.6.8 and 6.1.1.4'

loop_
_geom_angle_atom_site_label_1
_geom_angle_atom_site_label_2
_geom_angle_atom_site_label_3
_geom_angle
_geom_angle_site_symmetry_1
_geom_angle_site_symmetry_3
_geom_angle_publ_flag
N1 Fe1 Cl1 100.47(15) . . ?
N1 Fe1 N2 75.93(19) . . ?
N1 Fe1 N3 158.55(19) . . ?
N1 Fe1 N4 91.49(19) . . ?
N2 Fe1 Cl1 128.01(16) . . ?
N3 Fe1 Cl1 100.97(14) . . ?
N3 Fe1 N2 90.41(19) . . ?
N4 Fe1 Cl1 128.14(15) . . ?
N4 Fe1 N2 103.84(19) . . ?
N4 Fe1 N3 75.58(19) . . ?
C1 N1 Fe1 127.0(4) . . ?
C1 N1 C5 117.9(5) . . ?
C5 N1 Fe1 114.9(4) . . ?
C6 N2 Fe1 116.0(4) . . ?
C6 N2 C8 123.5(5) . . ?
C8 N2 Fe1 120.1(4) . . ?
C26 N3 Fe1 125.9(5) . . ?
C26 N3 C30 118.0(6) . . ?
C30 N3 Fe1 115.6(4) . . ?
C31 N4 Fe1 117.2(4) . . ?
C31 N4 C33 120.5(5) . . ?
C33 N4 Fe1 122.3(4) . . ?
N1 C1 H1 118.3 . . ?
N1 C1 C2 123.4(7) . . ?
C2 C1 H1 118.3 . . ?
C1 C2 H2 120.8 . . ?
C1 C2 C3 118.4(7) . . ?
C3 C2 H2 120.8 . . ?
C2 C3 H3 120.2 . . ?
C4 C3 C2 119.6(7) . . ?
C4 C3 H3 120.2 . . ?
C3 C4 H4 120.7 . . ?
C3 C4 C5 118.6(7) . . ?
C5 C4 H4 120.7 . . ?
N1 C5 C4 122.0(6) . . ?
N1 C5 C6 115.3(5) . . ?
C4 C5 C6 122.7(6) . . ?
N2 C6 C5 117.3(5) . . ?
N2 C6 C7 123.9(6) . . ?
C5 C6 C7 118.7(6) . . ?
C6 C7 H7A 109.5 . . ?
C6 C7 H7B 109.5 . . ?
C6 C7 H7C 109.5 . . ?
H7A C7 H7B 109.5 . . ?
H7A C7 H7C 109.5 . . ?
H7B C7 H7C 109.5 . . ?
C9 C8 N2 116.9(6) . . ?
C17 C8 N2 119.8(6) . . ?
C17 C8 C9 123.0(6) . . ?
C8 C9 C14 116.5(7) . . ?
C10 C9 C8 123.9(7) . . ?
C10 C9 C14 119.6(7) . . ?
C9 C10 H10 119.2 . . ?
C9 C10 C11 121.7(8) . . ?
C11 C10 H10 119.2 . . ?
C10 C11 H11 120.1 . . ?
C12 C11 C10 119.7(9) . . ?
C12 C11 H11 120.1 . . ?
C11 C12 H12 119.9 . . ?
C13 C12 C11 120.2(9) . . ?
C13 C12 H12 119.9 . . ?
C12 C13 H13 117.8 . . ?
C12 C13 C14 124.3(9) . . ?
C14 C13 H13 117.8 . . ?
C9 C14 C13 114.4(8) . . ?
C15 C14 C9 119.1(8) . . ?
C15 C14 C13 126.3(8) . . ?
C14 C15 H15 119.3 . . ?
C16 C15 C14 121.5(8) . . ?
C16 C15 H15 119.3 . . ?
C15 C16 H16 118.5 . . ?
C15 C16 C17 122.9(8) . . ?
C17 C16 H16 118.5 . . ?
C8 C17 C16 116.9(7) . . ?
C8 C17 C18 121.5(6) . . ?
C16 C17 C18 121.6(7) . . ?
C17 C18 H18 106.3 . . ?
C19 C18 C17 115.2(7) . . ?
C19 C18 H18 106.3 . . ?
C20 C18 C17 111.8(6) . . ?
C20 C18 H18 106.3 . . ?
C20 C18 C19 110.3(6) . . ?
C18 C19 H19A 109.5 . . ?
C18 C19 H19B 109.5 . . ?
C18 C19 H19C 109.5 . . ?
H19A C19 H19B 109.5 . . ?
H19A C19 H19C 109.5 . . ?
H19B C19 H19C 109.5 . . ?
C21 C20 C18 119.8(8) . . ?
C21 C20 C25 117.8(9) . . ?
C25 C20 C18 122.4(7) . . ?
C20 C21 H21 119.9 . . ?
C20 C21 C22 120.3(11) . . ?
C22 C21 H21 119.9 . . ?
C21 C22 H22 119.5 . . ?
C23 C22 C21 120.9(11) . . ?
C23 C22 H22 119.5 . . ?
C22 C23 H23 118.7 . . ?
C22 C23 C24 122.7(11) . . ?
C24 C23 H23 118.7 . . ?
C23 C24 H24 121.8 . . ?
C23 C24 C25 116.5(10) . . ?
C25 C24 H24 121.8 . . ?
C20 C25 C24 121.8(9) . . ?
C20 C25 H25 119.1 . . ?
C24 C25 H25 119.1 . . ?
N3 C26 H26 118.6 . . ?
N3 C26 C27 122.7(6) . . ?
C27 C26 H26 118.6 . . ?
C26 C27 H27 120.6 . . ?
C26 C27 C28 118.8(6) . . ?
C28 C27 H27 120.6 . . ?
C27 C28 H28 120.3 . . ?
C29 C28 C27 119.4(7) . . ?
C29 C28 H28 120.3 . . ?
C28 C29 H29 120.4 . . ?
C30 C29 C28 119.2(7) . . ?
C30 C29 H29 120.4 . . ?
N3 C30 C31 113.1(5) . . ?
C29 C30 N3 121.9(6) . . ?
C29 C30 C31 124.9(6) . . ?
N4 C31 C30 117.4(6) . . ?
N4 C31 C32 125.3(5) . . ?
C32 C31 C30 117.3(5) . . ?
C31 C32 H32A 109.5 . . ?
C31 C32 H32B 109.5 . . ?
C31 C32 H32C 109.5 . . ?
H32A C32 H32B 109.5 . . ?
H32A C32 H32C 109.5 . . ?
H32B C32 H32C 109.5 . . ?
C34 C33 N4 118.2(5) . . ?
C42 C33 N4 118.9(5) . . ?
C42 C33 C34 122.5(6) . . ?
C33 C34 C35 124.4(6) . . ?
C33 C34 C39 118.3(5) . . ?
C35 C34 C39 117.3(6) . . ?
C34 C35 H35 118.8 . . ?
C36 C35 C34 122.4(7) . . ?
C36 C35 H35 118.8 . . ?
C35 C36 H36 119.2 . . ?
C35 C36 C37 121.5(8) . . ?
C37 C36 H36 119.2 . . ?
C36 C37 H37 121.0 . . ?
C38 C37 C36 117.9(7) . . ?
C38 C37 H37 121.0 . . ?
C37 C38 H38 119.2 . . ?
C37 C38 C39 121.6(7) . . ?
C39 C38 H38 119.2 . . ?
C38 C39 C34 119.1(6) . . ?
C38 C39 C40 123.4(6) . . ?
C40 C39 C34 117.4(6) . . ?
C39 C40 H40 119.5 . . ?
C41 C40 C39 121.1(6) . . ?
C41 C40 H40 119.5 . . ?
C40 C41 H41 118.5 . . ?
C40 C41 C42 123.0(6) . . ?
C42 C41 H41 118.5 . . ?
C33 C42 C41 117.5(6) . . ?
C33 C42 C43 119.5(6) . . ?
C41 C42 C43 122.9(6) . . ?
C42 C43 H43 106.8 . . ?
C44 C43 C42 112.7(6) . . ?
C44 C43 H43 106.8 . . ?
C45 C43 C42 112.6(5) . . ?
C45 C43 H43 106.8 . . ?
C45 C43 C44 110.7(5) . . ?
C43 C44 H44A 109.5 . . ?
C43 C44 H44B 109.5 . . ?
C43 C44 H44C 109.5 . . ?
H44A C44 H44B 109.5 . . ?
H44A C44 H44C 109.5 . . ?
H44B C44 H44C 109.5 . . ?
C46 C45 C43 122.6(6) . . ?
C46 C45 C50 118.7(6) . . ?
C50 C45 C43 118.6(6) . . ?
C45 C46 H46 119.2 . . ?
C45 C46 C47 121.7(7) . . ?
C47 C46 H46 119.2 . . ?
C46 C47 H47 120.6 . . ?
C48 C47 C46 118.9(8) . . ?
C48 C47 H47 120.6 . . ?
C47 C48 H48 119.4 . . ?
C47 C48 C49 121.3(7) . . ?
C49 C48 H48 119.4 . . ?
C48 C49 H49 120.2 . . ?
C50 C49 C48 119.6(7) . . ?
C50 C49 H49 120.2 . . ?
C45 C50 H50 120.1 . . ?
C49 C50 C45 119.8(7) . . ?
C49 C50 H50 120.1 . . ?
Cl2 Fe2 Cl3 112.16(11) . . ?
Cl2 Fe2 Cl4 114.27(19) . . ?
Cl4 Fe2 Cl3 109.42(13) . . ?
Cl5 Fe2 Cl2 108.6(3) . . ?
Cl5 Fe2 Cl3 109.94(16) . . ?
Cl5 Fe2 Cl4 101.9(3) . . ?

loop_
_geom_bond_atom_site_label_1
_geom_bond_atom_site_label_2
_geom_bond_distance
_geom_bond_site_symmetry_2
_geom_bond_publ_flag
Fe1 Cl1 2.2347(19) . ?
Fe1 N1 2.131(5) . ?
Fe1 N2 2.167(5) . ?
Fe1 N3 2.143(5) . ?
Fe1 N4 2.142(5) . ?
N1 C1 1.325(8) . ?
N1 C5 1.361(8) . ?
N2 C6 1.275(8) . ?
N2 C8 1.443(8) . ?
N3 C26 1.348(8) . ?
N3 C30 1.362(8) . ?
N4 C31 1.269(8) . ?
N4 C33 1.452(7) . ?
C1 H1 0.9300 . ?
C1 C2 1.378(10) . ?
C2 H2 0.9300 . ?
C2 C3 1.389(11) . ?
C3 H3 0.9300 . ?
C3 C4 1.369(11) . ?
C4 H4 0.9300 . ?
C4 C5 1.393(9) . ?
C5 C6 1.475(9) . ?
C6 C7 1.497(9) . ?
C7 H7A 0.9600 . ?
C7 H7B 0.9600 . ?
C7 H7C 0.9600 . ?
C8 C9 1.434(9) . ?
C8 C17 1.354(9) . ?
C9 C10 1.392(10) . ?
C9 C14 1.448(11) . ?
C10 H10 0.9300 . ?
C10 C11 1.398(11) . ?
C11 H11 0.9300 . ?
C11 C12 1.378(13) . ?
C12 H12 0.9300 . ?
C12 C13 1.328(14) . ?
C13 H13 0.9300 . ?
C13 C14 1.456(13) . ?
C14 C15 1.371(13) . ?
C15 H15 0.9300 . ?
C15 C16 1.336(13) . ?
C16 H16 0.9300 . ?
C16 C17 1.416(11) . ?
C17 C18 1.513(11) . ?
C18 H18 0.9800 . ?
C18 C19 1.511(10) . ?
C18 C20 1.510(11) . ?
C19 H19A 0.9600 . ?
C19 H19B 0.9600 . ?
C19 H19C 0.9600 . ?
C20 C21 1.382(12) . ?
C20 C25 1.388(12) . ?
C21 H21 0.9300 . ?
C21 C22 1.404(17) . ?
C22 H22 0.9300 . ?
C22 C23 1.305(17) . ?
C23 H23 0.9300 . ?
C23 C24 1.397(15) . ?
C24 H24 0.9300 . ?
C24 C25 1.416(12) . ?
C25 H25 0.9300 . ?
C26 H26 0.9300 . ?
C26 C27 1.348(10) . ?
C27 H27 0.9300 . ?
C27 C28 1.386(12) . ?
C28 H28 0.9300 . ?
C28 C29 1.378(10) . ?
C29 H29 0.9300 . ?
C29 C30 1.353(10) . ?
C30 C31 1.501(8) . ?
C31 C32 1.491(9) . ?
C32 H32A 0.9600 . ?
C32 H32B 0.9600 . ?
C32 H32C 0.9600 . ?
C33 C34 1.413(8) . ?
C33 C42 1.369(8) . ?
C34 C35 1.416(9) . ?
C34 C39 1.437(9) . ?
C35 H35 0.9300 . ?
C35 C36 1.333(10) . ?
C36 H36 0.9300 . ?
C36 C37 1.419(13) . ?
C37 H37 0.9300 . ?
C37 C38 1.391(12) . ?
C38 H38 0.9300 . ?
C38 C39 1.404(9) . ?
C39 C40 1.414(10) . ?
C40 H40 0.9300 . ?
C40 C41 1.343(9) . ?
C41 H41 0.9300 . ?
C41 C42 1.391(9) . ?
C42 C43 1.541(9) . ?
C43 H43 0.9800 . ?
C43 C44 1.534(9) . ?
C43 C45 1.518(9) . ?
C44 H44A 0.9600 . ?
C44 H44B 0.9600 . ?
C44 H44C 0.9600 . ?
C45 C46 1.368(9) . ?
C45 C50 1.410(9) . ?
C46 H46 0.9300 . ?
C46 C47 1.389(10) . ?
C47 H47 0.9300 . ?
C47 C48 1.364(11) . ?
C48 H48 0.9300 . ?
C48 C49 1.383(12) . ?
C49 H49 0.9300 . ?
C49 C50 1.383(10) . ?
C50 H50 0.9300 . ?
Fe2 Cl2 2.136(3) . ?
Fe2 Cl3 2.194(2) . ?
Fe2 Cl4 2.150(3) . ?
Fe2 Cl5 2.135(5) . ?

loop_
_geom_torsion_atom_site_label_1
_geom_torsion_atom_site_label_2
_geom_torsion_atom_site_label_3
_geom_torsion_atom_site_label_4
_geom_torsion
_geom_torsion_site_symmetry_1
_geom_torsion_site_symmetry_2
_geom_torsion_site_symmetry_3
_geom_torsion_site_symmetry_4
_geom_torsion_publ_flag
Fe1 N1 C1 C2 -174.6(6) . . . . ?
Fe1 N1 C5 C4 173.1(5) . . . . ?
Fe1 N1 C5 C6 -8.3(7) . . . . ?
Fe1 N2 C6 C5 1.7(7) . . . . ?
Fe1 N2 C6 C7 -175.7(5) . . . . ?
Fe1 N2 C8 C9 95.5(6) . . . . ?
Fe1 N2 C8 C17 -77.8(7) . . . . ?
Fe1 N3 C26 C27 -170.4(5) . . . . ?
Fe1 N3 C30 C29 171.1(5) . . . . ?
Fe1 N3 C30 C31 -11.0(6) . . . . ?
Fe1 N4 C31 C30 3.5(7) . . . . ?
Fe1 N4 C31 C32 -178.3(5) . . . . ?
Fe1 N4 C33 C34 92.8(6) . . . . ?
Fe1 N4 C33 C42 -80.7(6) . . . . ?
N1 C1 C2 C3 0.8(12) . . . . ?
N1 C5 C6 N2 4.4(9) . . . . ?
N1 C5 C6 C7 -178.0(6) . . . . ?
N2 C8 C9 C10 7.0(9) . . . . ?
N2 C8 C9 C14 -172.6(6) . . . . ?
N2 C8 C17 C16 172.8(6) . . . . ?
N2 C8 C17 C18 -6.5(10) . . . . ?
N3 C26 C27 C28 -0.3(11) . . . . ?
N3 C30 C31 N4 5.1(8) . . . . ?
N3 C30 C31 C32 -173.2(5) . . . . ?
N4 C33 C34 C35 0.2(9) . . . . ?
N4 C33 C34 C39 -177.2(5) . . . . ?
N4 C33 C42 C41 178.2(5) . . . . ?
N4 C33 C42 C43 0.8(9) . . . . ?
C1 N1 C5 C4 -3.0(9) . . . . ?
C1 N1 C5 C6 175.7(6) . . . . ?
C1 C2 C3 C4 -0.4(13) . . . . ?
C2 C3 C4 C5 -1.6(13) . . . . ?
C3 C4 C5 N1 3.4(11) . . . . ?
C3 C4 C5 C6 -175.2(7) . . . . ?
C4 C5 C6 N2 -176.9(6) . . . . ?
C4 C5 C6 C7 0.7(10) . . . . ?
C5 N1 C1 C2 0.8(10) . . . . ?
C6 N2 C8 C9 -91.7(7) . . . . ?
C6 N2 C8 C17 95.1(8) . . . . ?
C8 N2 C6 C5 -171.5(5) . . . . ?
C8 N2 C6 C7 11.1(10) . . . . ?
C8 C9 C10 C11 -177.6(7) . . . . ?
C8 C9 C14 C13 176.6(7) . . . . ?
C8 C9 C14 C15 -0.2(10) . . . . ?
C8 C17 C18 C19 153.8(7) . . . . ?
C8 C17 C18 C20 -79.2(8) . . . . ?
C9 C8 C17 C16 0.0(10) . . . . ?
C9 C8 C17 C18 -179.4(6) . . . . ?
C9 C10 C11 C12 1.0(12) . . . . ?
C9 C14 C15 C16 -0.5(13) . . . . ?
C10 C9 C14 C13 -3.0(10) . . . . ?
C10 C9 C14 C15 -179.8(7) . . . . ?
C10 C11 C12 C13 -2.6(14) . . . . ?
C11 C12 C13 C14 1.3(16) . . . . ?
C12 C13 C14 C9 1.5(13) . . . . ?
C12 C13 C14 C15 178.0(10) . . . . ?
C13 C14 C15 C16 -176.9(9) . . . . ?
C14 C9 C10 C11 1.9(11) . . . . ?
C14 C15 C16 C17 1.0(15) . . . . ?
C15 C16 C17 C8 -0.8(12) . . . . ?
C15 C16 C17 C18 178.6(8) . . . . ?
C16 C17 C18 C19 -25.5(10) . . . . ?
C16 C17 C18 C20 101.5(8) . . . . ?
C17 C8 C9 C10 -180.0(6) . . . . ?
C17 C8 C9 C14 0.5(9) . . . . ?
C17 C18 C20 C21 138.4(7) . . . . ?
C17 C18 C20 C25 -41.0(9) . . . . ?
C18 C20 C21 C22 179.5(9) . . . . ?
C18 C20 C25 C24 -176.9(7) . . . . ?
C19 C18 C20 C21 -92.0(9) . . . . ?
C19 C18 C20 C25 88.5(9) . . . . ?
C20 C21 C22 C23 -1.3(17) . . . . ?
C21 C20 C25 C24 3.7(11) . . . . ?
C21 C22 C23 C24 0.9(18) . . . . ?
C22 C23 C24 C25 1.7(14) . . . . ?
C23 C24 C25 C20 -4.0(12) . . . . ?
C25 C20 C21 C22 -1.0(13) . . . . ?
C26 N3 C30 C29 -0.9(9) . . . . ?
C26 N3 C30 C31 177.0(5) . . . . ?
C26 C27 C28 C29 0.3(12) . . . . ?
C27 C28 C29 C30 -0.6(12) . . . . ?
C28 C29 C30 N3 0.9(11) . . . . ?
C28 C29 C30 C31 -176.8(7) . . . . ?
C29 C30 C31 N4 -177.1(6) . . . . ?
C29 C30 C31 C32 4.6(9) . . . . ?
C30 N3 C26 C27 0.6(9) . . . . ?
C31 N4 C33 C34 -87.9(7) . . . . ?
C31 N4 C33 C42 98.6(7) . . . . ?
C33 N4 C31 C30 -175.8(5) . . . . ?
C33 N4 C31 C32 2.4(9) . . . . ?
C33 C34 C35 C36 -175.8(7) . . . . ?
C33 C34 C39 C38 177.0(6) . . . . ?
C33 C34 C39 C40 -0.1(9) . . . . ?
C33 C42 C43 C44 160.0(6) . . . . ?
C33 C42 C43 C45 -73.9(7) . . . . ?
C34 C33 C42 C41 5.0(9) . . . . ?
C34 C33 C42 C43 -172.5(5) . . . . ?
C34 C35 C36 C37 -3.0(12) . . . . ?
C34 C39 C40 C41 3.0(10) . . . . ?
C35 C34 C39 C38 -0.7(9) . . . . ?
C35 C34 C39 C40 -177.7(6) . . . . ?
C35 C36 C37 C38 3.1(12) . . . . ?
C36 C37 C38 C39 -2.1(12) . . . . ?
C37 C38 C39 C34 1.0(11) . . . . ?
C37 C38 C39 C40 177.8(7) . . . . ?
C38 C39 C40 C41 -173.9(7) . . . . ?
C39 C34 C35 C36 1.7(10) . . . . ?
C39 C40 C41 C42 -2.1(11) . . . . ?
C40 C41 C42 C33 -1.9(10) . . . . ?
C40 C41 C42 C43 175.4(6) . . . . ?
C41 C42 C43 C44 -17.2(9) . . . . ?
C41 C42 C43 C45 108.8(7) . . . . ?
C42 C33 C34 C35 173.5(6) . . . . ?
C42 C33 C34 C39 -4.0(9) . . . . ?
C42 C43 C45 C46 -49.6(8) . . . . ?
C42 C43 C45 C50 134.4(6) . . . . ?
C43 C45 C46 C47 -177.9(6) . . . . ?
C43 C45 C50 C49 177.4(6) . . . . ?
C44 C43 C45 C46 77.6(8) . . . . ?
C44 C43 C45 C50 -98.5(7) . . . . ?
C45 C46 C47 C48 2.7(11) . . . . ?
C46 C45 C50 C49 1.1(10) . . . . ?
C46 C47 C48 C49 -3.0(12) . . . . ?
C47 C48 C49 C50 2.4(12) . . . . ?
C48 C49 C50 C45 -1.4(11) . . . . ?
C50 C45 C46 C47 -1.8(10) . . . . ?
